data_9017463
loop_
_publ_author_name
'Ksenofontov, D. A.'
'Kabalov, Y. K.'
'Pekov, I. V.'
'Zubkova, N. V.'
'Ekimenkova, I. A.'
'Pushcharovskii, D. Y.'

_publ_section_title
;
 Refinement of the crystal structure of fornacite using the Rietveld method
;
_journal_name_full 'Doklady Earth Sciences'
_journal_page_first 520
_journal_page_last 523
_journal_volume 456
_journal_year 2014
_chemical_compound_source 'Berezovskii deposit, Central Urals, Russia'
_chemical_formula_sum 'As0.79 Cr Cu H O9 P0.21 Pb2'
_chemical_name_mineral Fornacite
_space_group_IT_number 14
_space_group_name_Hall '-P 2ybc'
_space_group_name_H-M_alt 'P 1 21/c 1'
_symmetry_space_group_name_H-M 'P 1 21/c 1'
_cell_angle_alpha 90
_cell_angle_beta 109.99
_cell_angle_gamma 90
_cell_formula_units_Z 4
_cell_length_a 8.09015
_cell_length_b 5.90913
_cell_length_c 17.4839
_cell_volume 785.474
_database_code_amcsd 0020506
_exptl_crystal_density_diffrn 6.263
_cod_data_source_file inputs/fixed/downloads/15/15048.cif
_cod_data_source_block 15048
_cod_original_formula_sum 'Pb2 Cu (As.79 P.21) Cr O9 H'
_cod_database_code 9017463

loop_
_space_group_symop_operation_xyz
x,y,z
x,1/2-y,1/2+z
-x,1/2+y,1/2-z
-x,-y,-z

loop_
_atom_site_label
_atom_site_fract_x
_atom_site_fract_y
_atom_site_fract_z
_atom_site_occupancy
_atom_site_U_iso_or_equiv
_atom_site_type_symbol
_atom_site_attached_hydrogens
Pb1 0.21750 0.22720 0.37480 1.00000 0.02888 Pb 0
Pb2 0.22370 0.76890 0.05940 1.00000 0.02647 Pb 0
Cu1 0.48870 0.50230 0.24850 1.00000 0.02026 Cu 0
As1 0.48540 0.23610 0.07980 0.79000 0.00887 As 0
P1 0.48540 0.23610 0.07980 0.21000 0.00887 P 0
Cr1 0.04860 0.26030 0.15830 1.00000 0.02406 Cr 0
O1 0.54140 0.01410 0.14720 1.00000 0.01900 O 0
O2 0.46740 0.49200 0.13940 1.00000 0.03166 O 0
O3 0.29530 0.20760 0.01500 1.00000 0.03673 O 0
O4 0.64220 0.29850 0.04460 1.00000 0.03420 O 0
O5 0.99350 0.03060 0.10040 1.00000 0.01393 O 0
O6 -0.00730 0.47840 0.09410 1.00000 0.03800 O 0
O7 0.25370 0.24930 0.22060 1.00000 0.03293 O 0
O8 0.93720 0.26730 0.22280 1.00000 0.02913 O 0
O-H9 0.34510 0.76920 0.21360 1.00000 0.02406 O 1

loop_
_cod_changelog_entry_id
_cod_changelog_entry_author
_cod_changelog_entry_date
_cod_changelog_entry_text
1
;cod-tools version 3.8.0
Id: cif_guess_AMCSD_atom_types 9574 2023-05-10 09:00:05Z saulius
;
2023-05-10T18:58:15+03:00
;Derived atom types and hydrogen counts
from atom names that follow the AMCSD naming convention
(Wat == water, O-H == hydroxyl).
;

loop_
_cod_related_entry_id
_cod_related_entry_database
_cod_related_entry_code
1 AMCSD 0020506
